data_4069452
loop_
_publ_author_name
'Wallis, Christopher J.'
'Kraft, Ira L.'
'Murphy, Jeffrey N.'
'Patrick, Brian O.'
'Mehrkhodavandi, Parisa'

_publ_section_title
;
 Reversible Orthopalladation of Phosphinimine&#x2212;Imine
 Dichloropalladium(II) Complexes
;
_journal_issue 13
_journal_name_full Organometallics
_journal_page_first 3889
_journal_paper_doi 10.1021/om900194s
_journal_volume 28
_journal_year 2009
_chemical_formula_sum 'C40 H34 Cl N2 P Pd'
_chemical_formula_weight 715.51
_chemical_name_systematic
;
 ?
;
_space_group_IT_number 2
_symmetry_cell_setting triclinic
_symmetry_space_group_name_Hall '-P 1'
_symmetry_space_group_name_H-M 'P -1'
_atom_sites_solution_hydrogens geom
_atom_sites_solution_primary direct
_atom_sites_solution_secondary difmap
_audit_creation_method SHELXL-97
_cell_angle_alpha 98.186(3)
_cell_angle_beta 99.256(3)
_cell_angle_gamma 103.113(4)
_cell_formula_units_Z 2
_cell_length_a 9.7151(8)
_cell_length_b 12.7851(11)
_cell_length_c 14.0233(11)
_cell_measurement_reflns_used 9906
_cell_measurement_temperature 173(2)
_cell_measurement_theta_max 28.26
_cell_measurement_theta_min 2.90
_cell_volume 1645.1(2)
_computing_structure_refinement 'SHELXL-97 (Sheldrick, 1997)'
_diffrn_ambient_temperature 173(2)
_diffrn_measured_fraction_theta_full 0.987
_diffrn_measured_fraction_theta_max 0.987
_diffrn_measurement_device_type 'Bruker X8 APEX II'
_diffrn_measurement_method 'area detector'
_diffrn_radiation_monochromator graphite
_diffrn_radiation_source 'fine-focus sealed tube'
_diffrn_radiation_type MoK\a
_diffrn_radiation_wavelength 0.71073
_diffrn_reflns_av_R_equivalents 0.0283
_diffrn_reflns_av_sigmaI/netI 0.0282
_diffrn_reflns_limit_h_max 11
_diffrn_reflns_limit_h_min -12
_diffrn_reflns_limit_k_max 16
_diffrn_reflns_limit_k_min -15
_diffrn_reflns_limit_l_max 18
_diffrn_reflns_limit_l_min -18
_diffrn_reflns_number 27675
_diffrn_reflns_theta_full 27.50
_diffrn_reflns_theta_max 27.50
_diffrn_reflns_theta_min 1.66
_exptl_absorpt_coefficient_mu 0.726
_exptl_absorpt_correction_T_max 0.890
_exptl_absorpt_correction_T_min 0.823
_exptl_absorpt_correction_type multi-scan
_exptl_crystal_colour yellow
_exptl_crystal_density_diffrn 1.444
_exptl_crystal_density_method 'not measured'
_exptl_crystal_description prism
_exptl_crystal_F_000 732
_exptl_crystal_size_max 0.25
_exptl_crystal_size_mid 0.24
_exptl_crystal_size_min 0.16
_refine_diff_density_max 0.371
_refine_diff_density_min -0.526
_refine_diff_density_rms 0.059
_refine_ls_extinction_method none
_refine_ls_goodness_of_fit_ref 1.036
_refine_ls_hydrogen_treatment constr
_refine_ls_matrix_type full
_refine_ls_number_parameters 409
_refine_ls_number_reflns 7474
_refine_ls_number_restraints 0
_refine_ls_restrained_S_all 1.036
_refine_ls_R_factor_all 0.0280
_refine_ls_R_factor_gt 0.0240
_refine_ls_shift/su_max 0.007
_refine_ls_shift/su_mean 0.000
_refine_ls_structure_factor_coef Fsqd
_refine_ls_weighting_details 'calc w=1/[\s^2^(Fo^2^)+(0.0207P)^2^+1.1247P] where P=(Fo^2^+2Fc^2^)/3'
_refine_ls_weighting_scheme calc
_refine_ls_wR_factor_gt 0.0570
_refine_ls_wR_factor_ref 0.0589
_reflns_number_gt 6780
_reflns_number_total 7474
_reflns_threshold_expression >2sigma(I)
_cod_data_source_file om900194s_si_001.cif
_cod_data_source_block pm034
_cod_database_code 4069452

loop_
_symmetry_equiv_pos_as_xyz
'x, y, z'
'-x, -y, -z'

loop_
_atom_site_label
_atom_site_type_symbol
_atom_site_fract_x
_atom_site_fract_y
_atom_site_fract_z
_atom_site_U_iso_or_equiv
_atom_site_adp_type
_atom_site_occupancy
_atom_site_symmetry_multiplicity
_atom_site_calc_flag
_atom_site_refinement_flags
C1 C 1.06604(18) 0.40974(14) 0.32660(12) 0.0182(3) Uani 1 1 d .
C2 C 1.1718(2) 0.48584(15) 0.40004(13) 0.0243(4) Uani 1 1 d .
H2 H 1.1753 0.4789 0.4669 0.029 Uiso 1 1 calc R
C3 C 1.2703(2) 0.56989(16) 0.37773(14) 0.0292(4) Uani 1 1 d .
H3 H 1.3403 0.6199 0.4290 0.035 Uiso 1 1 calc R
C4 C 1.2680(2) 0.58209(16) 0.28100(15) 0.0302(4) Uani 1 1 d .
H4 H 1.3330 0.6419 0.2656 0.036 Uiso 1 1 calc R
C5 C 1.1700(2) 0.50616(15) 0.20776(13) 0.0255(4) Uani 1 1 d .
H5 H 1.1716 0.5124 0.1412 0.031 Uiso 1 1 calc R
C6 C 1.06750(18) 0.41957(14) 0.22775(12) 0.0192(3) Uani 1 1 d .
C7 C 0.96813(19) 0.34490(14) 0.14063(12) 0.0193(3) Uani 1 1 d .
C8 C 1.03880(19) 0.32224(15) 0.05518(12) 0.0208(4) Uani 1 1 d .
C9 C 1.1651(2) 0.28794(16) 0.07239(14) 0.0274(4) Uani 1 1 d .
H9 H 1.2019 0.2780 0.1365 0.033 Uiso 1 1 calc R
C10 C 1.2380(2) 0.26814(17) -0.00268(14) 0.0306(4) Uani 1 1 d .
H10 H 1.3229 0.2430 0.0095 0.037 Uiso 1 1 calc R
C11 C 1.1863(2) 0.28519(17) -0.09548(14) 0.0299(4) Uani 1 1 d .
H11 H 1.2367 0.2728 -0.1470 0.036 Uiso 1 1 calc R
C12 C 1.0620(2) 0.32008(16) -0.11335(13) 0.0286(4) Uani 1 1 d .
H12 H 1.0273 0.3320 -0.1771 0.034 Uiso 1 1 calc R
C13 C 0.9872(2) 0.33782(15) -0.03900(13) 0.0236(4) Uani 1 1 d .
H13 H 0.9007 0.3606 -0.0522 0.028 Uiso 1 1 calc R
C14 C 0.73965(18) 0.24079(14) 0.05018(12) 0.0197(3) Uani 1 1 d .
C15 C 0.65191(19) 0.29259(15) -0.00471(12) 0.0216(4) Uani 1 1 d .
C16 C 0.56155(19) 0.23205(16) -0.09161(13) 0.0250(4) Uani 1 1 d .
H16 H 0.5041 0.2670 -0.1311 0.030 Uiso 1 1 calc R
C17 C 0.5525(2) 0.12218(17) -0.12247(13) 0.0273(4) Uani 1 1 d .
C18 C 0.6375(2) 0.07269(16) -0.06403(13) 0.0264(4) Uani 1 1 d .
H18 H 0.6300 -0.0030 -0.0832 0.032 Uiso 1 1 calc R
C19 C 0.7336(2) 0.13050(15) 0.02208(13) 0.0229(4) Uani 1 1 d .
C20 C 0.6543(2) 0.41046(16) 0.02876(14) 0.0288(4) Uani 1 1 d .
H20A H 0.5914 0.4338 -0.0213 0.043 Uiso 1 1 calc R
H20B H 0.7531 0.4560 0.0386 0.043 Uiso 1 1 calc R
H20C H 0.6201 0.4183 0.0908 0.043 Uiso 1 1 calc R
C21 C 0.4521(2) 0.0583(2) -0.21674(15) 0.0409(5) Uani 1 1 d .
H21A H 0.4993 0.0699 -0.2725 0.061 Uiso 1 1 calc R
H21B H 0.3634 0.0832 -0.2253 0.061 Uiso 1 1 calc R
H21C H 0.4284 -0.0197 -0.2136 0.061 Uiso 1 1 calc R
C22 C 0.8269(2) 0.07432(17) 0.08169(15) 0.0328(5) Uani 1 1 d .
H22A H 0.9248 0.0933 0.0686 0.049 Uiso 1 1 calc R
H22B H 0.7867 -0.0050 0.0635 0.049 Uiso 1 1 calc R
H22C H 0.8301 0.0981 0.1518 0.049 Uiso 1 1 calc R
C23 C 0.81331(19) 0.20274(15) 0.45316(13) 0.0211(4) Uani 1 1 d .
C24 C 0.69959(19) 0.22378(14) 0.38975(12) 0.0197(3) Uani 1 1 d .
C25 C 0.56278(19) 0.19322(15) 0.41306(13) 0.0234(4) Uani 1 1 d .
H25 H 0.4820 0.2065 0.3732 0.028 Uiso 1 1 calc R
C26 C 0.5438(2) 0.14385(16) 0.49371(14) 0.0271(4) Uani 1 1 d .
H26 H 0.4498 0.1231 0.5073 0.032 Uiso 1 1 calc R
C27 C 0.6582(2) 0.12415(16) 0.55470(14) 0.0303(4) Uani 1 1 d .
H27 H 0.6429 0.0905 0.6097 0.036 Uiso 1 1 calc R
C28 C 0.7949(2) 0.15398(16) 0.53470(14) 0.0281(4) Uani 1 1 d .
H28 H 0.8751 0.1415 0.5758 0.034 Uiso 1 1 calc R
C29 C 1.03057(19) 0.13040(15) 0.35472(12) 0.0210(4) Uani 1 1 d .
C30 C 0.9488(2) 0.02387(16) 0.34465(13) 0.0259(4) Uani 1 1 d .
H30 H 0.8706 0.0087 0.3777 0.031 Uiso 1 1 calc R
C31 C 0.9817(2) -0.06049(17) 0.28601(15) 0.0320(4) Uani 1 1 d .
H31 H 0.9254 -0.1334 0.2787 0.038 Uiso 1 1 calc R
C32 C 1.0958(2) -0.03888(17) 0.23830(15) 0.0332(5) Uani 1 1 d .
H32 H 1.1172 -0.0969 0.1980 0.040 Uiso 1 1 calc R
C33 C 1.1787(2) 0.06647(17) 0.24887(14) 0.0309(4) Uani 1 1 d .
H33 H 1.2581 0.0808 0.2168 0.037 Uiso 1 1 calc R
C34 C 1.1461(2) 0.15172(16) 0.30649(13) 0.0261(4) Uani 1 1 d .
H34 H 1.2025 0.2245 0.3131 0.031 Uiso 1 1 calc R
C35 C 1.12015(19) 0.29475(15) 0.53256(12) 0.0208(4) Uani 1 1 d .
C36 C 1.2441(2) 0.25863(18) 0.54848(14) 0.0325(5) Uani 1 1 d .
H36 H 1.2574 0.2020 0.5019 0.039 Uiso 1 1 calc R
C37 C 1.3489(2) 0.3050(2) 0.63237(16) 0.0447(6) Uani 1 1 d .
H37 H 1.4331 0.2789 0.6438 0.054 Uiso 1 1 calc R
C38 C 1.3322(2) 0.38892(19) 0.69956(15) 0.0386(5) Uani 1 1 d .
H38 H 1.4066 0.4227 0.7554 0.046 Uiso 1 1 calc R
C39 C 1.2070(2) 0.42353(17) 0.68540(13) 0.0310(4) Uani 1 1 d .
H39 H 1.1941 0.4800 0.7323 0.037 Uiso 1 1 calc R
C40 C 1.1008(2) 0.37591(16) 0.60303(13) 0.0286(4) Uani 1 1 d .
H40 H 1.0138 0.3986 0.5942 0.034 Uiso 1 1 calc R
N1 N 0.95925(15) 0.33134(12) 0.35196(10) 0.0189(3) Uani 1 1 d .
N2 N 0.83335(16) 0.30466(12) 0.14054(10) 0.0188(3) Uani 1 1 d .
P1 P 0.98418(5) 0.24400(4) 0.42156(3) 0.01835(9) Uani 1 1 d .
Cl1 Cl 0.51365(5) 0.24133(4) 0.19422(3) 0.03212(11) Uani 1 1 d .
Pd1 Pd 0.752577(14) 0.279682(11) 0.271625(9) 0.01736(4) Uani 1 1 d .

loop_
_atom_site_aniso_label
_atom_site_aniso_U_11
_atom_site_aniso_U_22
_atom_site_aniso_U_33
_atom_site_aniso_U_23
_atom_site_aniso_U_13
_atom_site_aniso_U_12
C1 0.0137(8) 0.0185(9) 0.0223(8) 0.0024(6) 0.0026(6) 0.0056(7)
C2 0.0220(10) 0.0262(10) 0.0211(8) 0.0007(7) 0.0011(7) 0.0035(8)
C3 0.0230(10) 0.0259(10) 0.0292(10) -0.0025(8) -0.0021(8) -0.0028(8)
C4 0.0235(10) 0.0258(10) 0.0361(10) 0.0071(8) 0.0041(8) -0.0036(8)
C5 0.0223(10) 0.0277(10) 0.0252(9) 0.0083(7) 0.0033(7) 0.0030(8)
C6 0.0141(8) 0.0205(9) 0.0221(8) 0.0036(7) 0.0016(7) 0.0044(7)
C7 0.0188(9) 0.0207(9) 0.0186(8) 0.0054(6) 0.0015(7) 0.0063(7)
C8 0.0163(9) 0.0229(9) 0.0208(8) 0.0032(7) 0.0034(7) 0.0014(7)
C9 0.0229(10) 0.0361(11) 0.0243(9) 0.0076(8) 0.0038(8) 0.0093(8)
C10 0.0230(10) 0.0370(12) 0.0340(10) 0.0050(8) 0.0091(8) 0.0109(9)
C11 0.0251(10) 0.0364(11) 0.0249(9) -0.0009(8) 0.0092(8) 0.0023(9)
C12 0.0274(11) 0.0340(11) 0.0202(8) 0.0050(7) 0.0032(8) 0.0005(9)
C13 0.0186(9) 0.0260(10) 0.0238(8) 0.0052(7) 0.0022(7) 0.0020(8)
C14 0.0146(8) 0.0240(9) 0.0175(8) 0.0010(6) 0.0031(6) 0.0011(7)
C15 0.0166(9) 0.0264(10) 0.0215(8) 0.0044(7) 0.0054(7) 0.0040(7)
C16 0.0167(9) 0.0368(11) 0.0205(8) 0.0052(7) 0.0018(7) 0.0064(8)
C17 0.0188(9) 0.0368(11) 0.0203(8) -0.0024(7) 0.0042(7) -0.0006(8)
C18 0.0259(10) 0.0242(10) 0.0255(9) -0.0024(7) 0.0085(8) 0.0013(8)
C19 0.0198(9) 0.0251(10) 0.0237(8) 0.0036(7) 0.0069(7) 0.0040(8)
C20 0.0280(11) 0.0278(10) 0.0298(10) 0.0041(8) 0.0003(8) 0.0102(8)
C21 0.0332(12) 0.0508(14) 0.0260(10) -0.0070(9) -0.0005(9) -0.0019(10)
C22 0.0374(12) 0.0258(10) 0.0348(10) 0.0051(8) 0.0038(9) 0.0100(9)
C23 0.0165(9) 0.0233(9) 0.0237(8) 0.0036(7) 0.0057(7) 0.0047(7)
C24 0.0179(9) 0.0189(9) 0.0200(8) -0.0012(6) 0.0035(7) 0.0032(7)
C25 0.0168(9) 0.0249(10) 0.0262(9) -0.0006(7) 0.0032(7) 0.0047(7)
C26 0.0212(10) 0.0267(10) 0.0335(10) 0.0024(8) 0.0123(8) 0.0037(8)
C27 0.0315(11) 0.0312(11) 0.0319(10) 0.0117(8) 0.0139(8) 0.0064(9)
C28 0.0251(10) 0.0339(11) 0.0295(9) 0.0132(8) 0.0074(8) 0.0104(9)
C29 0.0177(9) 0.0245(9) 0.0198(8) 0.0027(7) -0.0003(7) 0.0073(7)
C30 0.0217(10) 0.0282(10) 0.0266(9) 0.0054(7) 0.0021(7) 0.0058(8)
C31 0.0331(12) 0.0240(10) 0.0335(10) 0.0009(8) -0.0015(9) 0.0049(9)
C32 0.0379(12) 0.0313(11) 0.0303(10) -0.0019(8) 0.0042(9) 0.0151(9)
C33 0.0276(11) 0.0368(12) 0.0293(10) 0.0015(8) 0.0083(8) 0.0117(9)
C34 0.0230(10) 0.0278(10) 0.0277(9) 0.0037(7) 0.0072(8) 0.0061(8)
C35 0.0180(9) 0.0253(9) 0.0190(8) 0.0052(7) 0.0028(7) 0.0052(7)
C36 0.0225(10) 0.0446(13) 0.0273(10) -0.0054(8) -0.0014(8) 0.0143(9)
C37 0.0246(12) 0.0656(17) 0.0380(12) -0.0088(11) -0.0078(9) 0.0205(11)
C38 0.0294(12) 0.0519(14) 0.0260(10) -0.0028(9) -0.0038(8) 0.0065(10)
C39 0.0384(12) 0.0328(11) 0.0206(9) 0.0008(8) 0.0048(8) 0.0102(9)
C40 0.0291(11) 0.0355(11) 0.0242(9) 0.0041(8) 0.0039(8) 0.0164(9)
N1 0.0136(7) 0.0224(8) 0.0191(7) 0.0043(6) 0.0012(6) 0.0026(6)
N2 0.0174(8) 0.0193(7) 0.0189(7) 0.0024(5) 0.0012(6) 0.0050(6)
P1 0.0142(2) 0.0223(2) 0.0187(2) 0.00377(16) 0.00274(17) 0.00543(18)
Cl1 0.0144(2) 0.0514(3) 0.0282(2) 0.0113(2) -0.00012(18) 0.0043(2)
Pd1 0.01247(7) 0.02046(7) 0.01800(7) 0.00222(5) 0.00147(5) 0.00383(5)

loop_
_atom_type_symbol
_atom_type_description
_atom_type_scat_dispersion_real
_atom_type_scat_dispersion_imag
_atom_type_scat_source
C C 0.0033 0.0016 'International Tables Vol C Tables 4.2.6.8 and 6.1.1.4'
H H 0.0000 0.0000 'International Tables Vol C Tables 4.2.6.8 and 6.1.1.4'
N N 0.0061 0.0033 'International Tables Vol C Tables 4.2.6.8 and 6.1.1.4'
P P 0.1023 0.0942 'International Tables Vol C Tables 4.2.6.8 and 6.1.1.4'
Cl Cl 0.1484 0.1585 'International Tables Vol C Tables 4.2.6.8 and 6.1.1.4'
Pd Pd -0.9988 1.0072 'International Tables Vol C Tables 4.2.6.8 and 6.1.1.4'

loop_
_geom_angle_atom_site_label_1
_geom_angle_atom_site_label_2
_geom_angle_atom_site_label_3
_geom_angle
N1 C1 C2 120.56(15)
N1 C1 C6 121.69(15)
C2 C1 C6 117.66(16)
C3 C2 C1 121.88(17)
C3 C2 H2 119.1
C1 C2 H2 119.1
C2 C3 C4 120.40(18)
C2 C3 H3 119.8
C4 C3 H3 119.8
C5 C4 C3 118.81(18)
C5 C4 H4 120.6
C3 C4 H4 120.6
C4 C5 C6 122.32(17)
C4 C5 H5 118.8
C6 C5 H5 118.8
C5 C6 C1 118.82(16)
C5 C6 C7 115.88(15)
C1 C6 C7 125.30(16)
N2 C7 C6 121.83(15)
N2 C7 C8 124.37(15)
C6 C7 C8 113.80(15)
C9 C8 C13 118.84(16)
C9 C8 C7 117.85(15)
C13 C8 C7 123.27(16)
C10 C9 C8 120.90(17)
C10 C9 H9 119.5
C8 C9 H9 119.5
C11 C10 C9 119.54(18)
C11 C10 H10 120.2
C9 C10 H10 120.2
C12 C11 C10 120.14(17)
C12 C11 H11 119.9
C10 C11 H11 119.9
C11 C12 C13 120.47(17)
C11 C12 H12 119.8
C13 C12 H12 119.8
C12 C13 C8 120.08(17)
C12 C13 H13 120.0
C8 C13 H13 120.0
C19 C14 C15 121.71(16)
C19 C14 N2 120.74(16)
C15 C14 N2 117.48(15)
C16 C15 C14 117.97(17)
C16 C15 C20 120.73(17)
C14 C15 C20 121.30(16)
C17 C16 C15 122.13(17)
C17 C16 H16 118.9
C15 C16 H16 118.9
C18 C17 C16 118.11(17)
C18 C17 C21 121.02(19)
C16 C17 C21 120.87(19)
C17 C18 C19 122.10(18)
C17 C18 H18 118.9
C19 C18 H18 118.9
C14 C19 C18 117.89(17)
C14 C19 C22 121.77(16)
C18 C19 C22 120.34(17)
C15 C20 H20A 109.5
C15 C20 H20B 109.5
H20A C20 H20B 109.5
C15 C20 H20C 109.5
H20A C20 H20C 109.5
H20B C20 H20C 109.5
C17 C21 H21A 109.5
C17 C21 H21B 109.5
H21A C21 H21B 109.5
C17 C21 H21C 109.5
H21A C21 H21C 109.5
H21B C21 H21C 109.5
C19 C22 H22A 109.5
C19 C22 H22B 109.5
H22A C22 H22B 109.5
C19 C22 H22C 109.5
H22A C22 H22C 109.5
H22B C22 H22C 109.5
C28 C23 C24 123.37(16)
C28 C23 P1 122.28(14)
C24 C23 P1 114.35(13)
C25 C24 C23 115.97(16)
C25 C24 Pd1 128.82(13)
C23 C24 Pd1 114.91(12)
C26 C25 C24 120.82(17)
C26 C25 H25 119.6
C24 C25 H25 119.6
C27 C26 C25 121.77(17)
C27 C26 H26 119.1
C25 C26 H26 119.1
C28 C27 C26 119.14(18)
C28 C27 H27 120.4
C26 C27 H27 120.4
C27 C28 C23 118.92(18)
C27 C28 H28 120.5
C23 C28 H28 120.5
C30 C29 C34 119.66(17)
C30 C29 P1 121.64(14)
C34 C29 P1 118.55(14)
C29 C30 C31 119.74(18)
C29 C30 H30 120.1
C31 C30 H30 120.1
C32 C31 C30 120.34(19)
C32 C31 H31 119.8
C30 C31 H31 119.8
C33 C32 C31 120.31(18)
C33 C32 H32 119.8
C31 C32 H32 119.8
C32 C33 C34 119.96(19)
C32 C33 H33 120.0
C34 C33 H33 120.0
C33 C34 C29 119.98(18)
C33 C34 H34 120.0
C29 C34 H34 120.0
C36 C35 C40 119.22(17)
C36 C35 P1 122.34(14)
C40 C35 P1 118.41(14)
C35 C36 C37 119.92(19)
C35 C36 H36 120.0
C37 C36 H36 120.0
C38 C37 C36 120.5(2)
C38 C37 H37 119.7
C36 C37 H37 119.7
C39 C38 C37 119.82(19)
C39 C38 H38 120.1
C37 C38 H38 120.1
C40 C39 C38 119.83(18)
C40 C39 H39 120.1
C38 C39 H39 120.1
C39 C40 C35 120.55(18)
C39 C40 H40 119.7
C35 C40 H40 119.7
C1 N1 P1 126.72(12)
C1 N1 Pd1 122.33(11)
P1 N1 Pd1 108.46(8)
C7 N2 C14 118.88(14)
C7 N2 Pd1 123.28(11)
C14 N2 Pd1 114.70(10)
N1 P1 C23 102.40(8)
N1 P1 C29 110.71(8)
C23 P1 C29 111.19(9)
N1 P1 C35 116.54(8)
C23 P1 C35 109.11(8)
C29 P1 C35 106.89(8)
C24 Pd1 N1 86.06(6)
C24 Pd1 N2 165.27(6)
N1 Pd1 N2 89.66(5)
C24 Pd1 Cl1 91.90(5)
N1 Pd1 Cl1 172.19(4)
N2 Pd1 Cl1 94.11(4)

loop_
_geom_bond_atom_site_label_1
_geom_bond_atom_site_label_2
_geom_bond_distance
C1 N1 1.398(2)
C1 C2 1.409(2)
C1 C6 1.412(2)
C2 C3 1.376(3)
C2 H2 0.9500
C3 C4 1.384(3)
C3 H3 0.9500
C4 C5 1.373(3)
C4 H4 0.9500
C5 C6 1.405(2)
C5 H5 0.9500
C6 C7 1.485(2)
C7 N2 1.293(2)
C7 C8 1.499(2)
C8 C9 1.391(3)
C8 C13 1.394(2)
C9 C10 1.385(3)
C9 H9 0.9500
C10 C11 1.383(3)
C10 H10 0.9500
C11 C12 1.379(3)
C11 H11 0.9500
C12 C13 1.384(3)
C12 H12 0.9500
C13 H13 0.9500
C14 C19 1.394(3)
C14 C15 1.396(2)
C14 N2 1.449(2)
C15 C16 1.391(2)
C15 C20 1.507(3)
C16 C17 1.388(3)
C16 H16 0.9500
C17 C18 1.386(3)
C17 C21 1.511(3)
C18 C19 1.395(3)
C18 H18 0.9500
C19 C22 1.503(3)
C20 H20A 0.9800
C20 H20B 0.9800
C20 H20C 0.9800
C21 H21A 0.9800
C21 H21B 0.9800
C21 H21C 0.9800
C22 H22A 0.9800
C22 H22B 0.9800
C22 H22C 0.9800
C23 C28 1.395(2)
C23 C24 1.404(2)
C23 P1 1.7709(18)
C24 C25 1.402(2)
C24 Pd1 1.9911(17)
C25 C26 1.389(3)
C25 H25 0.9500
C26 C27 1.383(3)
C26 H26 0.9500
C27 C28 1.382(3)
C27 H27 0.9500
C28 H28 0.9500
C29 C30 1.387(3)
C29 C34 1.396(2)
C29 P1 1.7990(18)
C30 C31 1.389(3)
C30 H30 0.9500
C31 C32 1.380(3)
C31 H31 0.9500
C32 C33 1.377(3)
C32 H32 0.9500
C33 C34 1.389(3)
C33 H33 0.9500
C34 H34 0.9500
C35 C36 1.382(3)
C35 C40 1.394(2)
C35 P1 1.8031(18)
C36 C37 1.384(3)
C36 H36 0.9500
C37 C38 1.380(3)
C37 H37 0.9500
C38 C39 1.380(3)
C38 H38 0.9500
C39 C40 1.379(3)
C39 H39 0.9500
C40 H40 0.9500
N1 P1 1.6171(15)
N1 Pd1 2.0483(14)
N2 Pd1 2.1481(14)
Cl1 Pd1 2.3083(5)

loop_
_geom_torsion_atom_site_label_1
_geom_torsion_atom_site_label_2
_geom_torsion_atom_site_label_3
_geom_torsion_atom_site_label_4
_geom_torsion
N1 C1 C2 C3 -174.10(17)
C6 C1 C2 C3 2.5(3)
C1 C2 C3 C4 0.0(3)
C2 C3 C4 C5 -2.9(3)
C3 C4 C5 C6 3.2(3)
C4 C5 C6 C1 -0.6(3)
C4 C5 C6 C7 179.42(18)
N1 C1 C6 C5 174.38(16)
C2 C1 C6 C5 -2.2(2)
N1 C1 C6 C7 -5.6(3)
C2 C1 C6 C7 177.77(16)
C5 C6 C7 N2 -141.63(17)
C1 C6 C7 N2 38.4(3)
C5 C6 C7 C8 38.1(2)
C1 C6 C7 C8 -141.84(17)
N2 C7 C8 C9 -128.94(19)
C6 C7 C8 C9 51.3(2)
N2 C7 C8 C13 53.6(3)
C6 C7 C8 C13 -126.21(18)
C13 C8 C9 C10 -0.8(3)
C7 C8 C9 C10 -178.40(18)
C8 C9 C10 C11 1.5(3)
C9 C10 C11 C12 -1.0(3)
C10 C11 C12 C13 -0.3(3)
C11 C12 C13 C8 1.1(3)
C9 C8 C13 C12 -0.5(3)
C7 C8 C13 C12 176.95(17)
C19 C14 C15 C16 -2.8(3)
N2 C14 C15 C16 179.98(15)
C19 C14 C15 C20 177.14(17)
N2 C14 C15 C20 -0.1(2)
C14 C15 C16 C17 2.6(3)
C20 C15 C16 C17 -177.38(17)
C15 C16 C17 C18 -0.2(3)
C15 C16 C17 C21 179.33(17)
C16 C17 C18 C19 -2.0(3)
C21 C17 C18 C19 178.42(18)
C15 C14 C19 C18 0.7(3)
N2 C14 C19 C18 177.82(15)
C15 C14 C19 C22 -179.35(17)
N2 C14 C19 C22 -2.2(3)
C17 C18 C19 C14 1.8(3)
C17 C18 C19 C22 -178.15(17)
C28 C23 C24 C25 0.3(3)
P1 C23 C24 C25 -179.37(13)
C28 C23 C24 Pd1 -173.92(15)
P1 C23 C24 Pd1 6.37(17)
C23 C24 C25 C26 -0.9(3)
Pd1 C24 C25 C26 172.46(14)
C24 C25 C26 C27 0.9(3)
C25 C26 C27 C28 -0.3(3)
C26 C27 C28 C23 -0.3(3)
C24 C23 C28 C27 0.2(3)
P1 C23 C28 C27 179.91(15)
C34 C29 C30 C31 -0.6(3)
P1 C29 C30 C31 174.94(14)
C29 C30 C31 C32 0.4(3)
C30 C31 C32 C33 0.4(3)
C31 C32 C33 C34 -1.0(3)
C32 C33 C34 C29 0.9(3)
C30 C29 C34 C33 0.0(3)
P1 C29 C34 C33 -175.70(15)
C40 C35 C36 C37 -1.7(3)
P1 C35 C36 C37 176.15(18)
C35 C36 C37 C38 -1.4(4)
C36 C37 C38 C39 3.0(4)
C37 C38 C39 C40 -1.5(3)
C38 C39 C40 C35 -1.5(3)
C36 C35 C40 C39 3.2(3)
P1 C35 C40 C39 -174.77(15)
C2 C1 N1 P1 -55.3(2)
C6 C1 N1 P1 128.17(15)
C2 C1 N1 Pd1 144.69(14)
C6 C1 N1 Pd1 -31.8(2)
C6 C7 N2 C14 174.23(15)
C8 C7 N2 C14 -5.5(2)
C6 C7 N2 Pd1 -26.9(2)
C8 C7 N2 Pd1 153.36(13)
C19 C14 N2 C7 82.4(2)
C15 C14 N2 C7 -100.39(19)
C19 C14 N2 Pd1 -78.27(17)
C15 C14 N2 Pd1 98.97(15)
C1 N1 P1 C23 162.36(14)
Pd1 N1 P1 C23 -35.40(9)
C1 N1 P1 C29 -79.03(16)
Pd1 N1 P1 C29 83.21(9)
C1 N1 P1 C35 43.37(17)
Pd1 N1 P1 C35 -154.38(7)
C28 C23 P1 N1 -160.04(16)
C24 C23 P1 N1 19.67(15)
C28 C23 P1 C29 81.69(17)
C24 C23 P1 C29 -98.60(14)
C28 C23 P1 C35 -35.95(18)
C24 C23 P1 C35 143.76(13)
C30 C29 P1 N1 -121.94(15)
C34 C29 P1 N1 53.63(16)
C30 C29 P1 C23 -8.81(17)
C34 C29 P1 C23 166.76(14)
C30 C29 P1 C35 110.18(15)
C34 C29 P1 C35 -74.25(16)
C36 C35 P1 N1 -115.37(17)
C40 C35 P1 N1 62.50(17)
C36 C35 P1 C23 129.34(17)
C40 C35 P1 C23 -52.79(17)
C36 C35 P1 C29 9.01(19)
C40 C35 P1 C29 -173.12(15)
C25 C24 Pd1 N1 163.26(16)
C23 C24 Pd1 N1 -23.37(13)
C25 C24 Pd1 N2 -123.3(2)
C23 C24 Pd1 N2 50.1(3)
C25 C24 Pd1 Cl1 -9.20(16)
C23 C24 Pd1 Cl1 164.18(13)
C1 N1 Pd1 C24 -162.21(14)
P1 N1 Pd1 C24 34.60(8)
C1 N1 Pd1 N2 31.90(13)
P1 N1 Pd1 N2 -131.29(8)
C1 N1 Pd1 Cl1 -87.1(3)
P1 N1 Pd1 Cl1 109.7(3)
C7 N2 Pd1 C24 -76.3(3)
C14 N2 Pd1 C24 83.4(3)
C7 N2 Pd1 N1 -3.33(14)
C14 N2 Pd1 N1 156.36(12)
C7 N2 Pd1 Cl1 169.83(13)
C14 N2 Pd1 Cl1 -30.48(11)
